data_7125711
loop_
_publ_author_name
'Blanke, Meik'
'Balszuweit, Jan'
'Saccone, Marco'
'W\"olper, Christoph'
'Doblas Jim\'enez, David'
'Mezger, Markus'
'Voskuhl, Jens'
'Giese, Michael'

_publ_section_title
;
 Photo-switching and -cyclisation of hydrogen bonded liquid crystals based
 on resveratrol.
;
_journal_issue 7
_journal_name_full 'Chemical communications (Cambridge, England)'
_journal_page_first 1105
_journal_page_last 1108
_journal_paper_doi 10.1039/c9cc07721a
_journal_volume 56
_journal_year 2020
_chemical_formula_sum 'C77 H93 N3 O6'
_chemical_formula_weight 1156.54
_space_group_crystal_system monoclinic
_space_group_IT_number 14
_space_group_name_Hall '-P 2yn'
_space_group_name_H-M_alt 'P 1 21/n 1'
_atom_sites_solution_hydrogens mixed
_atom_sites_solution_primary direct
_atom_sites_solution_secondary difmap
_audit_creation_method SHELXL-2017/1
_audit_update_record
;
2019-07-09 deposited with the CCDC.	2019-12-11 downloaded from the CCDC.
;
_cell_angle_alpha 90
_cell_angle_beta 91.602(8)
_cell_angle_gamma 90
_cell_formula_units_Z 4
_cell_length_a 22.357(3)
_cell_length_b 10.0540(15)
_cell_length_c 28.899(4)
_cell_measurement_reflns_used 9326
_cell_measurement_temperature 100(2)
_cell_measurement_theta_max 33.13
_cell_measurement_theta_min 2.47
_cell_volume 6493.3(16)
_computing_cell_refinement 'BRUKER APEX2(v2009.5-1)'
_computing_data_collection 'BRUKER APEX2(v2009.5-1)'
_computing_data_reduction 'BRUKER APEX2(v2009.5-1)'
_computing_molecular_graphics 'ORTEP/PLATON (Spek)'
_computing_publication_material 'BRUKER AXS SHELXTL (c) 2008 / Vers. 2008/4'
_computing_structure_refinement 'SHELXL-2017/1 (Sheldrick, 2017)'
_computing_structure_solution 'BRUKER APEX2(v2009.5-1)'
_diffrn_ambient_temperature 100(2)
_diffrn_detector_area_resol_mean 512
_diffrn_measured_fraction_theta_full 1.000
_diffrn_measured_fraction_theta_max 0.984
_diffrn_measurement_device_type 'Bruker D8 KAPPA II (APEX II detector)'
_diffrn_measurement_method 'Data collection strategy APEX 2/COSMO'
_diffrn_radiation_monochromator 'Triumph Goebel mirror'
_diffrn_radiation_source 'fine-focus sealed tube'
_diffrn_radiation_type MoK\a
_diffrn_radiation_wavelength 0.71073
_diffrn_reflns_av_R_equivalents 0.0413
_diffrn_reflns_av_unetI/netI 0.0375
_diffrn_reflns_Laue_measured_fraction_full 1.000
_diffrn_reflns_Laue_measured_fraction_max 0.984
_diffrn_reflns_limit_h_max 34
_diffrn_reflns_limit_h_min -34
_diffrn_reflns_limit_k_max 15
_diffrn_reflns_limit_k_min -14
_diffrn_reflns_limit_l_max 42
_diffrn_reflns_limit_l_min -43
_diffrn_reflns_number 210866
_diffrn_reflns_point_group_measured_fraction_full 1.000
_diffrn_reflns_point_group_measured_fraction_max 0.984
_diffrn_reflns_theta_full 25.242
_diffrn_reflns_theta_max 33.211
_diffrn_reflns_theta_min 1.167
_exptl_absorpt_coefficient_mu 0.074
_exptl_absorpt_correction_T_max 0.75
_exptl_absorpt_correction_T_min 0.71
_exptl_absorpt_correction_type multi-scan
_exptl_absorpt_process_details
; 
 SADABS
 R.H. Blessing, Acta Cryst. (1995) A51 33-38 
;
_exptl_crystal_colour colourless
_exptl_crystal_density_diffrn 1.183
_exptl_crystal_description tablet
_exptl_crystal_F_000 2496
_exptl_crystal_size_max 0.491
_exptl_crystal_size_mid 0.188
_exptl_crystal_size_min 0.150
_refine_diff_density_max 0.619
_refine_diff_density_min -0.326
_refine_diff_density_rms 0.058
_refine_ls_extinction_method none
_refine_ls_goodness_of_fit_ref 1.043
_refine_ls_hydrogen_treatment mixed
_refine_ls_matrix_type full
_refine_ls_number_parameters 790
_refine_ls_number_reflns 24524
_refine_ls_number_restraints 0
_refine_ls_restrained_S_all 1.043
_refine_ls_R_factor_all 0.0849
_refine_ls_R_factor_gt 0.0516
_refine_ls_shift/su_max 0.001
_refine_ls_shift/su_mean 0.000
_refine_ls_structure_factor_coef Fsqd
_refine_ls_weighting_details 'w=1/[\s^2^(Fo^2^)+(0.0652P)^2^+2.3663P] where P=(Fo^2^+2Fc^2^)/3'
_refine_ls_weighting_scheme calc
_refine_ls_wR_factor_gt 0.1231
_refine_ls_wR_factor_ref 0.1428
_reflns_Friedel_coverage 0.000
_reflns_number_gt 17323
_reflns_number_total 24524
_reflns_threshold_expression 'I > 2\s(I)'
_cod_data_source_file c9cc07721a2.cif
_cod_data_source_block jv_r_s_c8m
_cod_depositor_comments
;
The following automatic conversions were performed:

data item '_atom_sites_solution_secondary' value 'diffmap' was
changed to 'difmap'.

Automatic conversion script
Id: cif_fix_values 7556 2019-12-06 15:28:31Z antanas 

 Adding full bibliography for 7125711--7125712.cif.
;
_cod_original_cell_volume 6493.2(17)
_cod_original_sg_symbol_H-M 'P 21/n'
_cod_database_code 7125711
_shelx_shelxl_version_number 2017/1
_shelx_space_group_comment
;
The symmetry employed for this shelxl refinement is uniquely defined
by the following loop, which should always be used as a source of
symmetry information in preference to the above space-group names.
They are only intended as comments.
;
_shelx_estimated_absorpt_t_min 0.965
_shelx_estimated_absorpt_t_max 0.989

loop_
_space_group_symop_operation_xyz
'x, y, z'
'-x+1/2, y+1/2, -z+1/2'
'-x, -y, -z'
'x-1/2, -y-1/2, z-1/2'

loop_
_atom_site_label
_atom_site_type_symbol
_atom_site_fract_x
_atom_site_fract_y
_atom_site_fract_z
_atom_site_U_iso_or_equiv
_atom_site_adp_type
_atom_site_occupancy
_atom_site_site_symmetry_order
_atom_site_calc_flag
_atom_site_refinement_flags_posn
_atom_site_refinement_flags_adp
O1_1 O -0.88981(3) 0.42108(8) 0.11417(3) 0.02008(16) Uani 1 1 d . .
N1_1 N -0.42748(4) 0.21789(10) 0.20047(3) 0.01753(18) Uani 1 1 d . .
C3_1 C -0.55076(4) 0.25233(10) 0.18056(4) 0.01354(18) Uani 1 1 d . .
C4_1 C -0.61473(4) 0.26469(11) 0.16915(4) 0.01511(19) Uani 1 1 d . .
H4_1 H -0.637500 0.184938 0.167751 0.018 Uiso 1 1 calc R U
C5_1 C -0.64397(4) 0.37895(11) 0.16049(4) 0.01508(19) Uani 1 1 d . .
H5_1 H -0.621064 0.458526 0.161481 0.018 Uiso 1 1 calc R U
C6_1 C -0.70802(4) 0.39179(10) 0.14965(4) 0.01429(18) Uani 1 1 d . .
C9_1 C -0.82994(4) 0.41972(11) 0.12491(4) 0.01594(19) Uani 1 1 d . .
C10_1 C -0.91378(5) 0.53533(11) 0.09040(4) 0.0177(2) Uani 1 1 d . .
H10A_1 H -0.892401 0.550650 0.061339 0.021 Uiso 1 1 calc R U
H10B_1 H -0.909459 0.615547 0.110080 0.021 Uiso 1 1 calc R U
C11_1 C -0.97921(5) 0.50658(11) 0.07999(4) 0.0181(2) Uani 1 1 d . .
H11A_1 H -0.999691 0.491096 0.109447 0.022 Uiso 1 1 calc R U
H11B_1 H -0.982601 0.424188 0.061347 0.022 Uiso 1 1 calc R U
C12_1 C -1.01051(5) 0.61963(12) 0.05383(4) 0.0182(2) Uani 1 1 d . .
H12A_1 H -0.989461 0.636513 0.024719 0.022 Uiso 1 1 calc R U
H12B_1 H -1.007936 0.701540 0.072796 0.022 Uiso 1 1 calc R U
C13_1 C -1.07626(5) 0.58926(11) 0.04235(4) 0.0182(2) Uani 1 1 d . .
H13A_1 H -1.078879 0.506226 0.023997 0.022 Uiso 1 1 calc R U
H13B_1 H -1.097504 0.574404 0.071507 0.022 Uiso 1 1 calc R U
C14_1 C -1.10717(5) 0.70080(11) 0.01529(4) 0.0179(2) Uani 1 1 d . .
H14A_1 H -1.085747 0.714766 -0.013837 0.022 Uiso 1 1 calc R U
H14B_1 H -1.103610 0.783800 0.033594 0.022 Uiso 1 1 calc R U
C15_1 C -1.17316(5) 0.67667(11) 0.00334(4) 0.0168(2) Uani 1 1 d . .
H15A_1 H -1.176993 0.598765 -0.017488 0.020 Uiso 1 1 calc R U
H15B_1 H -1.194542 0.656120 0.032013 0.020 Uiso 1 1 calc R U
C16_1 C -1.20204(5) 0.79732(12) -0.02016(4) 0.0195(2) Uani 1 1 d . .
H16A_1 H -1.198803 0.874154 0.001194 0.023 Uiso 1 1 calc R U
H16B_1 H -1.179339 0.819383 -0.048063 0.023 Uiso 1 1 calc R U
C17_1 C -1.26753(5) 0.77801(13) -0.03434(4) 0.0227(2) Uani 1 1 d . .
H17A_1 H -1.271194 0.703714 -0.056185 0.034 Uiso 1 1 calc R U
H17B_1 H -1.282871 0.859341 -0.049115 0.034 Uiso 1 1 calc R U
H17C_1 H -1.290687 0.758547 -0.006852 0.034 Uiso 1 1 calc R U
C1A_1 C -0.46326(5) 0.11479(11) 0.18957(4) 0.0170(2) Uani 1 1 d . .
H1A_1 H -0.445883 0.028656 0.188485 0.020 Uiso 1 1 calc R U
C2A_1 C -0.52402(4) 0.12651(11) 0.17980(4) 0.01567(19) Uani 1 1 d . .
H2A_1 H -0.547341 0.049859 0.172636 0.019 Uiso 1 1 calc R U
C7A_1 C -0.74927(4) 0.29040(11) 0.15886(4) 0.01588(19) Uani 1 1 d . .
H7A_1 H -0.735678 0.210972 0.173526 0.019 Uiso 1 1 calc R U
C8A_1 C -0.80914(5) 0.30408(11) 0.14700(4) 0.0170(2) Uani 1 1 d . .
H8A_1 H -0.836370 0.234741 0.153846 0.020 Uiso 1 1 calc R U
C1B_1 C -0.45339(5) 0.33792(11) 0.20216(4) 0.0188(2) Uani 1 1 d . .
H1B_1 H -0.429057 0.412242 0.210316 0.023 Uiso 1 1 calc R U
C2B_1 C -0.51371(5) 0.35964(11) 0.19268(4) 0.0171(2) Uani 1 1 d . .
H2B_1 H -0.529804 0.446898 0.194399 0.021 Uiso 1 1 calc R U
C7B_1 C -0.73008(5) 0.50771(11) 0.12878(4) 0.01608(19) Uani 1 1 d . .
H7B_1 H -0.703196 0.578584 0.122994 0.019 Uiso 1 1 calc R U
C8B_1 C -0.79043(5) 0.52266(11) 0.11617(4) 0.01651(19) Uani 1 1 d . .
H8B_1 H -0.804291 0.602279 0.101788 0.020 Uiso 1 1 calc R U
O1_2 O 0.66514(3) 0.69933(9) 0.43133(3) 0.02178(17) Uani 1 1 d . .
N1_2 N 0.21016(4) 0.35580(10) 0.39703(3) 0.01924(19) Uani 1 1 d . .
C3_2 C 0.33287(5) 0.40863(11) 0.41428(4) 0.01567(19) Uani 1 1 d . .
C4_2 C 0.39627(5) 0.43747(11) 0.42397(4) 0.0178(2) Uani 1 1 d . .
H4_2 H 0.416871 0.386455 0.447040 0.021 Uiso 1 1 calc R U
C5_2 C 0.42668(5) 0.53223(11) 0.40192(4) 0.0180(2) Uani 1 1 d . .
H5_2 H 0.404972 0.578529 0.378225 0.022 Uiso 1 1 calc R U
C6_2 C 0.48884(5) 0.57351(11) 0.40961(4) 0.01644(19) Uani 1 1 d . .
C9_2 C 0.60750(5) 0.66297(11) 0.42187(4) 0.0174(2) Uani 1 1 d . .
C10_2 C 0.69103(5) 0.79838(12) 0.40193(5) 0.0231(2) Uani 1 1 d . .
H10A_2 H 0.667720 0.881953 0.403188 0.028 Uiso 1 1 calc R U
H10B_2 H 0.690690 0.766811 0.369479 0.028 Uiso 1 1 calc R U
C11_2 C 0.75462(5) 0.82225(13) 0.41912(5) 0.0248(2) Uani 1 1 d . .
H11A_2 H 0.753771 0.857407 0.451094 0.030 Uiso 1 1 calc R U
H11B_2 H 0.772817 0.891215 0.399518 0.030 Uiso 1 1 calc R U
C12_2 C 0.79416(5) 0.69861(12) 0.41891(4) 0.0216(2) Uani 1 1 d . .
H12A_2 H 0.780779 0.636221 0.443018 0.026 Uiso 1 1 calc R U
H12B_2 H 0.789314 0.653611 0.388560 0.026 Uiso 1 1 calc R U
C13_2 C 0.86003(5) 0.73087(13) 0.42773(5) 0.0255(2) Uani 1 1 d . .
H13A_2 H 0.873308 0.791947 0.403182 0.031 Uiso 1 1 calc R U
H13B_2 H 0.864396 0.778336 0.457644 0.031 Uiso 1 1 calc R U
C14_2 C 0.90089(5) 0.61018(12) 0.42896(4) 0.0220(2) Uani 1 1 d . .
H14A_2 H 0.896419 0.561854 0.399212 0.026 Uiso 1 1 calc R U
H14B_2 H 0.888304 0.549580 0.453870 0.026 Uiso 1 1 calc R U
C15_2 C 0.96672(5) 0.64642(12) 0.43719(4) 0.0221(2) Uani 1 1 d . .
H15A_2 H 0.978610 0.710152 0.413004 0.026 Uiso 1 1 calc R U
H15B_2 H 0.971198 0.691877 0.467475 0.026 Uiso 1 1 calc R U
C16_2 C 1.00906(5) 0.52815(12) 0.43675(4) 0.0226(2) Uani 1 1 d . .
H16A_2 H 1.005354 0.483368 0.406295 0.027 Uiso 1 1 calc R U
H16B_2 H 0.997137 0.463675 0.460688 0.027 Uiso 1 1 calc R U
C17_2 C 1.07411(5) 0.56776(15) 0.44574(5) 0.0288(3) Uani 1 1 d . .
H17A_2 H 1.086519 0.629816 0.421687 0.043 Uiso 1 1 calc R U
H17B_2 H 1.099432 0.488244 0.445226 0.043 Uiso 1 1 calc R U
H17C_2 H 1.078224 0.610710 0.476109 0.043 Uiso 1 1 calc R U
C1A_2 C 0.23769(5) 0.32063(12) 0.43696(4) 0.0194(2) Uani 1 1 d . .
H1A_2 H 0.214818 0.277045 0.459653 0.023 Uiso 1 1 calc R U
C2A_2 C 0.29786(5) 0.34446(12) 0.44695(4) 0.0186(2) Uani 1 1 d . .
H2A_2 H 0.315195 0.317359 0.475818 0.022 Uiso 1 1 calc R U
C7A_2 C 0.52724(5) 0.51653(11) 0.44341(4) 0.0174(2) Uani 1 1 d . .
H7A_2 H 0.513049 0.446629 0.462308 0.021 Uiso 1 1 calc R U
C8A_2 C 0.58543(5) 0.56093(11) 0.44952(4) 0.0183(2) Uani 1 1 d . .
H8A_2 H 0.610693 0.521766 0.472730 0.022 Uiso 1 1 calc R U
C1B_2 C 0.24380(5) 0.41811(12) 0.36609(4) 0.0199(2) Uani 1 1 d . .
H1B_2 H 0.225037 0.445197 0.337729 0.024 Uiso 1 1 calc R U
C2B_2 C 0.30389(5) 0.44551(11) 0.37270(4) 0.0184(2) Uani 1 1 d . .
H2B_2 H 0.325424 0.489069 0.349209 0.022 Uiso 1 1 calc R U
C7B_2 C 0.51179(5) 0.67474(12) 0.38240(4) 0.0199(2) Uani 1 1 d . .
H7B_2 H 0.486406 0.714862 0.359481 0.024 Uiso 1 1 calc R U
C8B_2 C 0.57056(5) 0.71928(12) 0.38757(4) 0.0205(2) Uani 1 1 d . .
H8B_2 H 0.585243 0.787047 0.367987 0.025 Uiso 1 1 calc R U
O1_3 O 0.75116(3) 0.18580(9) 0.37187(3) 0.02406(18) Uani 1 1 d . .
N1_3 N 0.28814(4) 0.12124(10) 0.26272(3) 0.01654(17) Uani 1 1 d . .
C3_3 C 0.41138(4) 0.12259(11) 0.28614(4) 0.01591(19) Uani 1 1 d . .
C4_3 C 0.47548(5) 0.11615(12) 0.29796(4) 0.0177(2) Uani 1 1 d . .
H4_3 H 0.495405 0.034536 0.292312 0.021 Uiso 1 1 calc R U
C5_3 C 0.50825(5) 0.21555(12) 0.31604(4) 0.0184(2) Uani 1 1 d . .
H5_3 H 0.488416 0.297752 0.320855 0.022 Uiso 1 1 calc R U
C6_3 C 0.57198(5) 0.20922(11) 0.32911(4) 0.0173(2) Uani 1 1 d . .
C9_3 C 0.69268(5) 0.20141(12) 0.35868(4) 0.0178(2) Uani 1 1 d . .
C10_3 C 0.78042(5) 0.28762(12) 0.39887(4) 0.0204(2) Uani 1 1 d . .
H10A_3 H 0.757341 0.308204 0.426723 0.025 Uiso 1 1 calc R U
H10B_3 H 0.784519 0.369935 0.380432 0.025 Uiso 1 1 calc R U
C11_3 C 0.84139(5) 0.23217(13) 0.41249(4) 0.0215(2) Uani 1 1 d . .
H11A_3 H 0.836164 0.146477 0.428764 0.026 Uiso 1 1 calc R U
H11B_3 H 0.861717 0.294442 0.434309 0.026 Uiso 1 1 calc R U
C12_3 C 0.88097(5) 0.21022(14) 0.37090(4) 0.0239(2) Uani 1 1 d . .
H12A_3 H 0.855787 0.177899 0.344513 0.029 Uiso 1 1 calc R U
H12B_3 H 0.898495 0.296488 0.361834 0.029 Uiso 1 1 calc R U
C13_3 C 0.93144(5) 0.11099(13) 0.38025(4) 0.0236(2) Uani 1 1 d . .
H13A_3 H 0.913641 0.025087 0.389406 0.028 Uiso 1 1 calc R U
H13B_3 H 0.952618 0.096085 0.351073 0.028 Uiso 1 1 calc R U
C14_3 C 0.97710(5) 0.15262(12) 0.41754(4) 0.0227(2) Uani 1 1 d . .
H14A_3 H 0.995215 0.238397 0.408618 0.027 Uiso 1 1 calc R U
H14B_3 H 0.956373 0.166476 0.446981 0.027 Uiso 1 1 calc R U
C15_3 C 1.02639(5) 0.05043(13) 0.42512(5) 0.0255(2) Uani 1 1 d . .
H15A_3 H 1.007993 -0.035205 0.433864 0.031 Uiso 1 1 calc R U
H15B_3 H 1.046766 0.036563 0.395527 0.031 Uiso 1 1 calc R U
C16_3 C 1.07259(6) 0.08811(15) 0.46182(5) 0.0343(3) Uani 1 1 d . .
H16A_3 H 1.052140 0.104602 0.491220 0.041 Uiso 1 1 calc R U
H16B_3 H 1.091963 0.172240 0.452619 0.041 Uiso 1 1 calc R U
C17_3 C 1.12051(6) -0.01632(16) 0.47011(5) 0.0336(3) Uani 1 1 d . .
H17A_3 H 1.140744 -0.034214 0.441113 0.050 Uiso 1 1 calc R U
H17B_3 H 1.102083 -0.098379 0.481197 0.050 Uiso 1 1 calc R U
H17C_3 H 1.149725 0.016042 0.493391 0.050 Uiso 1 1 calc R U
C1A_3 C 0.32084(5) 0.00972(11) 0.26271(4) 0.0171(2) Uani 1 1 d . .
H1A_3 H 0.301288 -0.071364 0.254795 0.021 Uiso 1 1 calc R U
C2A_3 C 0.38155(5) 0.00573(11) 0.27358(4) 0.0173(2) Uani 1 1 d . .
H2A_3 H 0.402719 -0.076087 0.272484 0.021 Uiso 1 1 calc R U
C7A_3 C 0.60940(5) 0.10370(12) 0.31630(4) 0.0204(2) Uani 1 1 d . .
H7A_3 H 0.593552 0.034024 0.297438 0.025 Uiso 1 1 calc R U
C8A_3 C 0.66899(5) 0.09981(12) 0.33074(4) 0.0205(2) Uani 1 1 d . .
H8A_3 H 0.693716 0.028096 0.321661 0.025 Uiso 1 1 calc R U
C1B_3 C 0.31692(5) 0.23420(12) 0.27415(4) 0.0187(2) Uani 1 1 d . .
H1B_3 H 0.294697 0.314740 0.274040 0.022 Uiso 1 1 calc R U
C2B_3 C 0.37732(5) 0.23963(12) 0.28610(4) 0.0194(2) Uani 1 1 d . .
H2B_3 H 0.395518 0.322089 0.294210 0.023 Uiso 1 1 calc R U
C7B_3 C 0.59709(5) 0.31085(12) 0.35591(4) 0.0182(2) Uani 1 1 d . .
H7B_3 H 0.572822 0.384215 0.364151 0.022 Uiso 1 1 calc R U
C8B_3 C 0.65684(5) 0.30814(12) 0.37102(4) 0.0179(2) Uani 1 1 d . .
H8B_3 H 0.672905 0.378345 0.389528 0.021 Uiso 1 1 calc R U
O1_4 O -0.32342(3) 0.08683(9) 0.19750(3) 0.02011(17) Uani 1 1 d . .
H1_4 H -0.3519(10) 0.146(2) 0.2022(8) 0.068(7) Uiso 1 1 d . .
O2_4 O 0.09740(4) 0.34311(9) 0.35722(3) 0.01996(16) Uani 1 1 d . .
H2A_4 H 0.1343(8) 0.3375(18) 0.3693(6) 0.043(5) Uiso 1 1 d . .
O3_4 O 0.17443(3) 0.07988(8) 0.23253(3) 0.01664(15) Uani 1 1 d . .
H3A_4 H 0.2107(9) 0.102(2) 0.2452(7) 0.049(5) Uiso 1 1 d . .
C1_4 C -0.26739(4) 0.12845(11) 0.20944(4) 0.01556(19) Uani 1 1 d . .
C2_4 C -0.25465(5) 0.25137(11) 0.22960(4) 0.0183(2) Uani 1 1 d . .
H2_4 H -0.285984 0.312915 0.234846 0.022 Uiso 1 1 calc R U
C3_4 C -0.19576(5) 0.28383(11) 0.24205(4) 0.0178(2) Uani 1 1 d . .
H3_4 H -0.187529 0.367340 0.256230 0.021 Uiso 1 1 calc R U
C4_4 C -0.14847(4) 0.19624(11) 0.23415(4) 0.01445(18) Uani 1 1 d . .
C5_4 C -0.16228(4) 0.07362(11) 0.21341(4) 0.0168(2) Uani 1 1 d . .
H5_4 H -0.131014 0.012378 0.207612 0.020 Uiso 1 1 calc R U
C6_4 C -0.22064(5) 0.04019(11) 0.20122(4) 0.0169(2) Uani 1 1 d . .
H6_4 H -0.228978 -0.043432 0.187152 0.020 Uiso 1 1 calc R U
C7_4 C -0.08740(4) 0.23091(11) 0.24955(4) 0.01555(19) Uani 1 1 d . .
H7_4 H -0.082803 0.306047 0.269260 0.019 Uiso 1 1 calc R U
C8_4 C -0.03735(4) 0.16592(11) 0.23827(4) 0.01553(19) Uani 1 1 d . .
H8_4 H -0.041577 0.098098 0.215528 0.019 Uiso 1 1 calc R U
C9_4 C 0.02324(4) 0.18915(10) 0.25756(4) 0.01364(18) Uani 1 1 d . .
C10_4 C 0.03356(4) 0.26143(10) 0.29829(4) 0.01439(18) Uani 1 1 d . .
H10_4 H 0.001072 0.302905 0.313116 0.017 Uiso 1 1 calc R U
C11_4 C 0.09137(4) 0.27293(10) 0.31727(4) 0.01370(18) Uani 1 1 d . .
C12_4 C 0.13974(4) 0.21365(10) 0.29561(4) 0.01321(18) Uani 1 1 d . .
H12_4 H 0.179127 0.222389 0.308455 0.016 Uiso 1 1 calc R U
C13_4 C 0.12951(4) 0.14144(10) 0.25486(4) 0.01298(18) Uani 1 1 d . .
C14_4 C 0.07163(4) 0.12912(10) 0.23600(4) 0.01430(18) Uani 1 1 d . .
H14_4 H 0.065012 0.079634 0.208323 0.017 Uiso 1 1 calc R U

loop_
_atom_site_aniso_label
_atom_site_aniso_U_11
_atom_site_aniso_U_22
_atom_site_aniso_U_33
_atom_site_aniso_U_23
_atom_site_aniso_U_13
_atom_site_aniso_U_12
O1_1 0.0117(3) 0.0218(4) 0.0263(4) 0.0049(3) -0.0068(3) 0.0023(3)
N1_1 0.0114(4) 0.0199(4) 0.0212(5) 0.0012(4) -0.0013(3) 0.0005(3)
C3_1 0.0106(4) 0.0158(4) 0.0142(4) 0.0004(4) -0.0001(3) 0.0016(3)
C4_1 0.0109(4) 0.0161(5) 0.0183(5) -0.0007(4) -0.0008(3) 0.0005(3)
C5_1 0.0118(4) 0.0170(5) 0.0163(5) -0.0005(4) -0.0016(3) 0.0005(3)
C6_1 0.0119(4) 0.0159(4) 0.0150(5) -0.0010(4) -0.0022(3) 0.0024(3)
C9_1 0.0117(4) 0.0195(5) 0.0164(5) -0.0005(4) -0.0035(3) 0.0029(4)
C10_1 0.0140(4) 0.0211(5) 0.0177(5) 0.0022(4) -0.0035(4) 0.0051(4)
C11_1 0.0130(4) 0.0217(5) 0.0194(5) -0.0008(4) -0.0040(4) 0.0043(4)
C12_1 0.0127(4) 0.0224(5) 0.0192(5) 0.0003(4) -0.0023(4) 0.0044(4)
C13_1 0.0141(4) 0.0201(5) 0.0201(5) -0.0007(4) -0.0037(4) 0.0044(4)
C14_1 0.0121(4) 0.0210(5) 0.0206(5) 0.0015(4) -0.0024(4) 0.0029(4)
C15_1 0.0128(4) 0.0176(5) 0.0200(5) 0.0002(4) -0.0030(4) 0.0019(4)
C16_1 0.0130(4) 0.0205(5) 0.0249(6) 0.0032(4) -0.0039(4) 0.0011(4)
C17_1 0.0136(5) 0.0302(6) 0.0241(6) 0.0019(5) -0.0045(4) 0.0016(4)
C1A_1 0.0127(4) 0.0166(5) 0.0215(5) 0.0011(4) -0.0002(4) 0.0030(4)
C2A_1 0.0120(4) 0.0152(5) 0.0198(5) 0.0005(4) -0.0006(3) 0.0005(3)
C7A_1 0.0127(4) 0.0163(5) 0.0185(5) 0.0019(4) -0.0026(3) 0.0025(3)
C8A_1 0.0128(4) 0.0175(5) 0.0204(5) 0.0022(4) -0.0025(4) 0.0002(4)
C1B_1 0.0139(4) 0.0183(5) 0.0240(5) -0.0005(4) -0.0033(4) -0.0017(4)
C2B_1 0.0140(4) 0.0148(5) 0.0223(5) -0.0009(4) -0.0028(4) 0.0016(4)
C7B_1 0.0146(4) 0.0146(5) 0.0188(5) 0.0001(4) -0.0028(4) 0.0008(4)
C8B_1 0.0149(4) 0.0161(5) 0.0183(5) 0.0017(4) -0.0030(4) 0.0031(4)
O1_2 0.0133(3) 0.0276(4) 0.0242(4) 0.0045(3) -0.0038(3) -0.0043(3)
N1_2 0.0152(4) 0.0202(4) 0.0221(5) -0.0048(4) -0.0034(3) -0.0008(3)
C3_2 0.0136(4) 0.0147(4) 0.0186(5) -0.0030(4) -0.0018(4) -0.0002(3)
C4_2 0.0143(4) 0.0204(5) 0.0186(5) -0.0023(4) -0.0029(4) 0.0007(4)
C5_2 0.0126(4) 0.0203(5) 0.0210(5) -0.0018(4) -0.0020(4) 0.0014(4)
C6_2 0.0125(4) 0.0178(5) 0.0190(5) -0.0015(4) -0.0007(4) 0.0011(4)
C9_2 0.0128(4) 0.0202(5) 0.0190(5) -0.0017(4) -0.0012(4) -0.0003(4)
C10_2 0.0158(5) 0.0243(6) 0.0291(6) 0.0041(5) -0.0023(4) -0.0035(4)
C11_2 0.0156(5) 0.0239(6) 0.0347(7) -0.0008(5) -0.0029(4) -0.0034(4)
C12_2 0.0159(5) 0.0234(6) 0.0253(6) -0.0012(4) -0.0018(4) -0.0025(4)
C13_2 0.0152(5) 0.0242(6) 0.0369(7) -0.0046(5) -0.0020(4) -0.0014(4)
C14_2 0.0181(5) 0.0231(5) 0.0247(6) -0.0022(4) 0.0002(4) -0.0015(4)
C15_2 0.0175(5) 0.0220(5) 0.0266(6) -0.0046(4) -0.0004(4) 0.0006(4)
C16_2 0.0217(5) 0.0238(6) 0.0223(6) -0.0021(4) 0.0015(4) 0.0033(4)
C17_2 0.0200(5) 0.0379(7) 0.0286(6) -0.0015(5) 0.0008(5) 0.0060(5)
C1A_2 0.0168(5) 0.0227(5) 0.0188(5) -0.0026(4) 0.0001(4) -0.0034(4)
C2A_2 0.0161(5) 0.0217(5) 0.0179(5) -0.0007(4) -0.0028(4) -0.0018(4)
C7A_2 0.0145(4) 0.0190(5) 0.0188(5) 0.0001(4) -0.0001(4) -0.0001(4)
C8A_2 0.0152(4) 0.0212(5) 0.0181(5) 0.0001(4) -0.0032(4) 0.0008(4)
C1B_2 0.0190(5) 0.0202(5) 0.0202(5) -0.0013(4) -0.0063(4) -0.0012(4)
C2B_2 0.0182(5) 0.0192(5) 0.0175(5) -0.0008(4) -0.0025(4) -0.0029(4)
C7B_2 0.0150(5) 0.0227(5) 0.0219(5) 0.0025(4) -0.0033(4) 0.0005(4)
C8B_2 0.0151(5) 0.0228(5) 0.0234(6) 0.0045(4) -0.0025(4) -0.0017(4)
O1_3 0.0114(3) 0.0289(4) 0.0314(5) -0.0062(4) -0.0068(3) 0.0009(3)
N1_3 0.0112(4) 0.0222(4) 0.0162(4) -0.0005(3) -0.0005(3) 0.0004(3)
C3_3 0.0109(4) 0.0226(5) 0.0142(5) 0.0012(4) -0.0006(3) -0.0006(4)
C4_3 0.0119(4) 0.0229(5) 0.0183(5) 0.0010(4) -0.0009(4) 0.0005(4)
C5_3 0.0123(4) 0.0228(5) 0.0199(5) 0.0007(4) -0.0011(4) 0.0010(4)
C6_3 0.0127(4) 0.0225(5) 0.0167(5) 0.0020(4) -0.0005(3) -0.0018(4)
C9_3 0.0110(4) 0.0234(5) 0.0187(5) 0.0030(4) -0.0020(3) -0.0014(4)
C10_3 0.0140(4) 0.0255(6) 0.0216(5) -0.0006(4) -0.0036(4) -0.0016(4)
C11_3 0.0127(4) 0.0318(6) 0.0198(5) 0.0016(5) -0.0027(4) -0.0004(4)
C12_3 0.0166(5) 0.0341(7) 0.0210(6) 0.0000(5) 0.0003(4) -0.0015(4)
C13_3 0.0179(5) 0.0254(6) 0.0276(6) -0.0042(5) 0.0005(4) -0.0028(4)
C14_3 0.0182(5) 0.0237(6) 0.0260(6) -0.0048(5) -0.0015(4) 0.0020(4)
C15_3 0.0225(5) 0.0242(6) 0.0297(6) -0.0043(5) -0.0014(5) 0.0049(4)
C16_3 0.0300(7) 0.0322(7) 0.0400(8) -0.0071(6) -0.0112(6) 0.0101(5)
C17_3 0.0317(7) 0.0411(8) 0.0280(7) 0.0018(6) -0.0013(5) 0.0155(6)
C1A_3 0.0137(4) 0.0197(5) 0.0178(5) -0.0007(4) -0.0008(4) -0.0015(4)
C2A_3 0.0127(4) 0.0208(5) 0.0183(5) -0.0002(4) -0.0007(4) 0.0022(4)
C7A_3 0.0155(5) 0.0239(5) 0.0217(5) -0.0022(4) -0.0025(4) -0.0024(4)
C8A_3 0.0149(5) 0.0232(5) 0.0233(6) -0.0026(4) -0.0013(4) -0.0002(4)
C1B_3 0.0145(4) 0.0195(5) 0.0220(5) -0.0015(4) -0.0017(4) 0.0029(4)
C2B_3 0.0153(5) 0.0198(5) 0.0228(5) -0.0013(4) -0.0027(4) -0.0024(4)
C7B_3 0.0130(4) 0.0222(5) 0.0194(5) 0.0021(4) 0.0000(4) 0.0000(4)
C8B_3 0.0132(4) 0.0215(5) 0.0189(5) 0.0011(4) -0.0005(4) -0.0024(4)
O1_4 0.0079(3) 0.0210(4) 0.0313(4) -0.0030(3) -0.0038(3) -0.0001(3)
O2_4 0.0130(3) 0.0264(4) 0.0203(4) -0.0088(3) -0.0043(3) 0.0024(3)
O3_4 0.0088(3) 0.0211(4) 0.0200(4) -0.0046(3) -0.0003(3) 0.0020(3)
C1_4 0.0092(4) 0.0188(5) 0.0185(5) 0.0011(4) -0.0020(3) -0.0006(3)
C2_4 0.0106(4) 0.0176(5) 0.0266(6) -0.0027(4) -0.0014(4) 0.0027(4)
C3_4 0.0118(4) 0.0166(5) 0.0249(5) -0.0041(4) -0.0019(4) 0.0010(4)
C4_4 0.0094(4) 0.0174(5) 0.0164(5) -0.0018(4) -0.0013(3) -0.0003(3)
C5_4 0.0103(4) 0.0182(5) 0.0219(5) -0.0033(4) -0.0014(4) 0.0015(4)
C6_4 0.0118(4) 0.0169(5) 0.0218(5) -0.0042(4) -0.0024(4) 0.0003(4)
C7_4 0.0109(4) 0.0174(5) 0.0182(5) -0.0018(4) -0.0023(3) -0.0015(3)
C8_4 0.0100(4) 0.0191(5) 0.0173(5) -0.0020(4) -0.0018(3) -0.0010(4)
C9_4 0.0101(4) 0.0141(4) 0.0167(5) 0.0013(4) -0.0016(3) -0.0006(3)
C10_4 0.0098(4) 0.0158(4) 0.0176(5) -0.0002(4) -0.0004(3) 0.0008(3)
C11_4 0.0120(4) 0.0137(4) 0.0153(5) -0.0005(3) -0.0017(3) -0.0003(3)
C12_4 0.0097(4) 0.0134(4) 0.0164(5) 0.0006(3) -0.0023(3) -0.0005(3)
C13_4 0.0094(4) 0.0129(4) 0.0166(5) 0.0015(3) 0.0001(3) 0.0005(3)
C14_4 0.0108(4) 0.0161(5) 0.0159(5) -0.0014(4) -0.0015(3) -0.0003(3)

loop_
_atom_type_symbol
_atom_type_description
_atom_type_scat_dispersion_real
_atom_type_scat_dispersion_imag
_atom_type_scat_source
C C 0.0033 0.0016 'International Tables Vol C Tables 4.2.6.8 and 6.1.1.4'
H H 0.0000 0.0000 'International Tables Vol C Tables 4.2.6.8 and 6.1.1.4'
N N 0.0061 0.0033 'International Tables Vol C Tables 4.2.6.8 and 6.1.1.4'
O O 0.0106 0.0060 'International Tables Vol C Tables 4.2.6.8 and 6.1.1.4'

loop_
_geom_angle_atom_site_label_1
_geom_angle_atom_site_label_2
_geom_angle_atom_site_label_3
_geom_angle
C9_1 O1_1 C10_1 117.86(9)
C1B_1 N1_1 C1A_1 116.68(9)
C2B_1 C3_1 C2A_1 116.80(9)
C2B_1 C3_1 C4_1 123.98(9)
C2A_1 C3_1 C4_1 119.22(9)
C5_1 C4_1 C3_1 125.63(10)
C4_1 C5_1 C6_1 125.76(10)
C7B_1 C6_1 C7A_1 117.50(9)
C7B_1 C6_1 C5_1 119.87(10)
C7A_1 C6_1 C5_1 122.62(9)
O1_1 C9_1 C8B_1 125.16(10)
O1_1 C9_1 C8A_1 115.02(10)
C8B_1 C9_1 C8A_1 119.81(9)
O1_1 C10_1 C11_1 106.76(9)
C10_1 C11_1 C12_1 112.58(9)
C11_1 C12_1 C13_1 112.58(9)
C14_1 C13_1 C12_1 112.60(9)
C13_1 C14_1 C15_1 114.93(9)
C16_1 C15_1 C14_1 111.66(9)
C17_1 C16_1 C15_1 114.25(10)
N1_1 C1A_1 C2A_1 123.87(10)
C1A_1 C2A_1 C3_1 119.39(10)
C8A_1 C7A_1 C6_1 121.20(10)
C7A_1 C8A_1 C9_1 120.26(10)
N1_1 C1B_1 C2B_1 123.63(10)
C1B_1 C2B_1 C3_1 119.61(10)
C6_1 C7B_1 C8B_1 122.00(10)
C9_1 C8B_1 C7B_1 119.18(10)
C9_2 O1_2 C10_2 117.48(9)
C1B_2 N1_2 C1A_2 116.44(9)
C2B_2 C3_2 C2A_2 116.54(10)
C2B_2 C3_2 C4_2 122.25(10)
C2A_2 C3_2 C4_2 121.19(10)
C5_2 C4_2 C3_2 123.35(10)
C4_2 C5_2 C6_2 128.45(10)
C7B_2 C6_2 C7A_2 117.58(10)
C7B_2 C6_2 C5_2 119.04(10)
C7A_2 C6_2 C5_2 123.38(10)
O1_2 C9_2 C8B_2 124.99(10)
O1_2 C9_2 C8A_2 115.45(9)
C8B_2 C9_2 C8A_2 119.56(10)
O1_2 C10_2 C11_2 107.80(10)
C10_2 C11_2 C12_2 114.14(10)
C13_2 C12_2 C11_2 112.56(10)
C14_2 C13_2 C12_2 114.34(10)
C13_2 C14_2 C15_2 112.90(10)
C16_2 C15_2 C14_2 114.17(10)
C15_2 C16_2 C17_2 112.70(11)
N1_2 C1A_2 C2A_2 123.53(11)
C1A_2 C2A_2 C3_2 119.72(10)
C8A_2 C7A_2 C6_2 120.80(10)
C7A_2 C8A_2 C9_2 120.64(10)
N1_2 C1B_2 C2B_2 124.30(10)
C1B_2 C2B_2 C3_2 119.46(10)
C8B_2 C7B_2 C6_2 122.41(10)
C7B_2 C8B_2 C9_2 118.99(11)
C9_3 O1_3 C10_3 119.35(9)
C1A_3 N1_3 C1B_3 116.79(9)
C2A_3 C3_3 C2B_3 116.84(9)
C2A_3 C3_3 C4_3 118.75(10)
C2B_3 C3_3 C4_3 124.41(10)
C5_3 C4_3 C3_3 125.44(11)
C4_3 C5_3 C6_3 125.92(11)
C7B_3 C6_3 C7A_3 117.82(10)
C7B_3 C6_3 C5_3 119.08(10)
C7A_3 C6_3 C5_3 123.09(10)
O1_3 C9_3 C8B_3 124.95(10)
O1_3 C9_3 C8A_3 115.05(10)
C8B_3 C9_3 C8A_3 120.01(10)
O1_3 C10_3 C11_3 105.79(10)
C10_3 C11_3 C12_3 112.67(10)
C13_3 C12_3 C11_3 113.39(10)
C14_3 C13_3 C12_3 115.08(10)
C15_3 C14_3 C13_3 112.70(10)
C16_3 C15_3 C14_3 114.31(11)
C15_3 C16_3 C17_3 113.87(12)
N1_3 C1A_3 C2A_3 123.78(10)
C1A_3 C2A_3 C3_3 119.55(10)
C8A_3 C7A_3 C6_3 121.05(11)
C7A_3 C8A_3 C9_3 119.96(11)
N1_3 C1B_3 C2B_3 123.50(10)
C1B_3 C2B_3 C3_3 119.53(10)
C6_3 C7B_3 C8B_3 121.90(11)
C9_3 C8B_3 C7B_3 119.23(10)
O1_4 C1_4 C2_4 123.85(10)
O1_4 C1_4 C6_4 116.81(10)
C2_4 C1_4 C6_4 119.33(9)
C1_4 C2_4 C3_4 119.77(10)
C2_4 C3_4 C4_4 121.54(10)
C3_4 C4_4 C5_4 117.69(9)
C3_4 C4_4 C7_4 120.15(9)
C5_4 C4_4 C7_4 122.09(9)
C6_4 C5_4 C4_4 121.18(10)
C5_4 C6_4 C1_4 120.48(10)
C8_4 C7_4 C4_4 125.84(10)
C7_4 C8_4 C9_4 126.59(10)
C10_4 C9_4 C14_4 119.19(9)
C10_4 C9_4 C8_4 122.08(9)
C14_4 C9_4 C8_4 118.58(9)
C11_4 C10_4 C9_4 120.26(9)
O2_4 C11_4 C10_4 116.54(9)
O2_4 C11_4 C12_4 122.89(9)
C10_4 C11_4 C12_4 120.57(9)
C13_4 C12_4 C11_4 119.24(9)
O3_4 C13_4 C14_4 117.65(9)
O3_4 C13_4 C12_4 122.10(9)
C14_4 C13_4 C12_4 120.24(9)
C13_4 C14_4 C9_4 120.50(9)

loop_
_geom_bond_atom_site_label_1
_geom_bond_atom_site_label_2
_geom_bond_distance
O1_1 C9_1 1.3656(12)
O1_1 C10_1 1.4346(13)
N1_1 C1B_1 1.3401(15)
N1_1 C1A_1 1.3414(14)
C3_1 C2B_1 1.3988(15)
C3_1 C2A_1 1.3995(14)
C3_1 C4_1 1.4639(14)
C4_1 C5_1 1.3419(15)
C5_1 C6_1 1.4629(14)
C6_1 C7B_1 1.3958(14)
C6_1 C7A_1 1.4051(15)
C9_1 C8B_1 1.3884(15)
C9_1 C8A_1 1.3996(15)
C10_1 C11_1 1.5131(15)
C11_1 C12_1 1.5243(15)
C12_1 C13_1 1.5287(15)
C13_1 C14_1 1.5220(15)
C14_1 C15_1 1.5252(14)
C15_1 C16_1 1.5248(15)
C16_1 C17_1 1.5216(15)
C1A_1 C2A_1 1.3849(14)
C7A_1 C8A_1 1.3793(14)
C1B_1 C2B_1 1.3861(14)
C7B_1 C8B_1 1.3959(14)
O1_2 C9_2 1.3600(13)
O1_2 C10_2 1.4407(15)
N1_2 C1B_2 1.3399(16)
N1_2 C1A_2 1.3399(15)
C3_2 C2B_2 1.3992(15)
C3_2 C2A_2 1.4005(16)
C3_2 C4_2 1.4660(14)
C4_2 C5_2 1.3417(16)
C5_2 C6_2 1.4614(15)
C6_2 C7B_2 1.3928(16)
C6_2 C7A_2 1.4046(15)
C9_2 C8B_2 1.3927(15)
C9_2 C8A_2 1.3987(16)
C10_2 C11_2 1.5118(16)
C11_2 C12_2 1.5255(17)
C12_2 C13_2 1.5225(16)
C13_2 C14_2 1.5187(17)
C14_2 C15_2 1.5282(16)
C15_2 C16_2 1.5202(17)
C16_2 C17_2 1.5231(17)
C1A_2 C2A_2 1.3887(15)
C7A_2 C8A_2 1.3820(15)
C1B_2 C2B_2 1.3794(15)
C7B_2 C8B_2 1.3923(15)
O1_3 C9_3 1.3607(12)
O1_3 C10_3 1.4340(14)
N1_3 C1A_3 1.3385(14)
N1_3 C1B_3 1.3420(15)
C3_3 C2A_3 1.3940(15)
C3_3 C2B_3 1.4016(16)
C3_3 C4_3 1.4654(14)
C4_3 C5_3 1.3368(16)
C5_3 C6_3 1.4652(14)
C6_3 C7B_3 1.3909(16)
C6_3 C7A_3 1.4070(16)
C9_3 C8B_3 1.3917(16)
C9_3 C8A_3 1.3972(16)
C10_3 C11_3 1.5144(15)
C11_3 C12_3 1.5283(17)
C12_3 C13_3 1.5246(17)
C13_3 C14_3 1.5221(17)
C14_3 C15_3 1.5182(17)
C15_3 C16_3 1.5080(18)
C16_3 C17_3 1.5144(18)
C1A_3 C2A_3 1.3851(14)
C7A_3 C8A_3 1.3854(15)
C1B_3 C2B_3 1.3854(15)
C7B_3 C8B_3 1.3940(14)
O1_4 C1_4 1.3562(12)
O2_4 C11_4 1.3565(13)
O3_4 C13_4 1.3580(12)
C1_4 C2_4 1.3923(15)
C1_4 C6_4 1.3965(15)
C2_4 C3_4 1.3939(14)
C3_4 C4_4 1.3996(14)
C4_4 C5_4 1.4015(15)
C4_4 C7_4 1.4660(14)
C5_4 C6_4 1.3834(14)
C7_4 C8_4 1.3437(15)
C8_4 C9_4 1.4690(14)
C9_4 C10_4 1.3970(15)
C9_4 C14_4 1.4002(14)
C10_4 C11_4 1.3946(13)
C11_4 C12_4 1.3981(14)
C12_4 C13_4 1.3969(14)
C13_4 C14_4 1.3954(13)
